data_4100651
_journal_name_full 'Journal of the American Chemical Society'
_journal_paper_doi 10.1021/ja042882y
_journal_year 2005
_chemical_formula_moiety C62H86N6O12
_chemical_formula_sum 'C62 H86 N6 O12'
_chemical_formula_weight 1107.37
_chemical_name_common calix[4]arene-diester-diazide
_space_group_IT_number 14
_symmetry_cell_setting monoclinic
_symmetry_space_group_name_Hall '-P 2yn'
_symmetry_space_group_name_H-M 'P 1 21/n 1'
_cell_angle_alpha 90.00
_cell_angle_beta 114.11(4)
_cell_angle_gamma 90.00
_cell_formula_units_Z 4
_cell_length_a 20.11(2)
_cell_length_b 21.94(2)
_cell_length_c 16.054(17)
_cell_measurement_temperature 180(2)
_cell_volume 6466(12)
_diffrn_ambient_temperature 180(2)
_exptl_crystal_density_diffrn 1.137
_cod_original_sg_symbol_H-M 'P 21/n'
_cod_database_code 4100651

loop_
_symmetry_equiv_pos_as_xyz
'x, y, z'
'-x+1/2, y+1/2, -z+1/2'
'-x, -y, -z'
'x-1/2, -y-1/2, z-1/2'

loop_
_atom_site_label
_atom_site_type_symbol
_atom_site_fract_x
_atom_site_fract_y
_atom_site_fract_z
_atom_site_U_iso_or_equiv
_atom_site_adp_type
_atom_site_occupancy
_atom_site_symmetry_multiplicity
_atom_site_calc_flag
_atom_site_refinement_flags
_atom_site_disorder_assembly
_atom_site_disorder_group
C1 C 0.3672(2) 0.15571(17) 0.2200(2) 0.0413(10) Uani 1 1 d . . .
C2 C 0.4186(2) 0.11423(18) 0.2765(3) 0.0464(10) Uani 1 1 d . . .
C3 C 0.4290(2) 0.06066(18) 0.2373(3) 0.0510(11) Uani 1 1 d . . .
H1 H 0.4624 0.0315 0.2757 0.061 Uiso 1 1 calc R . .
C4 C 0.3927(2) 0.04751(19) 0.1441(3) 0.0563(12) Uani 1 1 d . . .
C5 C 0.3444(2) 0.09150(19) 0.0905(3) 0.0513(11) Uani 1 1 d . . .
H2 H 0.3196 0.0841 0.0268 0.062 Uiso 1 1 calc R A 1
C6 C 0.3307(2) 0.14584(18) 0.1252(3) 0.0453(10) Uani 1 1 d . . .
C7 C 0.5320(2) 0.23652(18) 0.4076(2) 0.0410(10) Uani 1 1 d . . .
C8 C 0.5786(2) 0.28049(17) 0.3964(2) 0.0405(10) Uani 1 1 d . . .
C9 C 0.6217(2) 0.26260(18) 0.3504(2) 0.0425(10) Uani 1 1 d . . .
H3 H 0.6536 0.2918 0.3426 0.051 Uiso 1 1 calc R . .
C10 C 0.6202(2) 0.20431(18) 0.3159(2) 0.0411(10) Uani 1 1 d . . .
C11 C 0.5720(2) 0.16256(18) 0.3279(2) 0.0444(10) Uani 1 1 d . . .
H4 H 0.5697 0.1224 0.3048 0.053 Uiso 1 1 calc R . .
C12 C 0.5274(2) 0.17749(17) 0.3722(2) 0.0404(10) Uani 1 1 d . . .
C13 C 0.4826(2) 0.38940(17) 0.2781(2) 0.0416(10) Uani 1 1 d . . .
C14 C 0.4632(2) 0.41922(18) 0.1943(2) 0.0446(10) Uani 1 1 d . . .
C15 C 0.5175(3) 0.45016(18) 0.1793(3) 0.0532(12) Uani 1 1 d . . .
H5 H 0.5042 0.4716 0.1233 0.064 Uiso 1 1 calc R . .
C16 C 0.5908(2) 0.4518(2) 0.2413(3) 0.0553(12) Uani 1 1 d . . .
C17 C 0.6076(2) 0.42003(19) 0.3225(3) 0.0521(11) Uani 1 1 d . . .
H6 H 0.6566 0.4203 0.3665 0.062 Uiso 1 1 calc R . .
C18 C 0.5564(2) 0.38782(17) 0.3424(2) 0.0418(10) Uani 1 1 d . . .
C19 C 0.3316(2) 0.30502(19) 0.0811(2) 0.0428(10) Uani 1 1 d . . .
C20 C 0.3295(2) 0.24630(18) 0.0476(2) 0.0412(10) Uani 1 1 d . . .
C21 C 0.3735(2) 0.23320(19) 0.0008(2) 0.0467(10) Uani 1 1 d . . .
H7 H 0.3721 0.1932 -0.0225 0.056 Uiso 1 1 calc R . .
C22 C 0.4191(2) 0.2761(2) -0.0132(2) 0.0472(11) Uani 1 1 d . . .
C23 C 0.4216(2) 0.33398(19) 0.0252(2) 0.0452(10) Uani 1 1 d . . .
H8 H 0.4530 0.3640 0.0182 0.054 Uiso 1 1 calc R . .
C24 C 0.3796(2) 0.34919(18) 0.0732(2) 0.0422(10) Uani 1 1 d . . .
C25 C 0.4707(2) 0.13135(18) 0.3743(2) 0.0459(10) Uani 1 1 d . . .
H9 H 0.4427 0.1493 0.4067 0.055 Uiso 1 1 calc R . .
H10 H 0.4956 0.0943 0.4078 0.055 Uiso 1 1 calc R . .
C26 C 0.5786(2) 0.34625(17) 0.4254(2) 0.0429(10) Uani 1 1 d . . .
H11 H 0.6278 0.3576 0.4705 0.051 Uiso 1 1 calc R . .
H12 H 0.5441 0.3512 0.4547 0.051 Uiso 1 1 calc R . .
C27 C 0.3872(2) 0.41198(18) 0.1166(2) 0.0458(10) Uani 1 1 d . . .
H13 H 0.3495 0.4172 0.1408 0.055 Uiso 1 1 calc R . .
H14 H 0.3797 0.4438 0.0699 0.055 Uiso 1 1 calc R . .
C28 C 0.2832(2) 0.19589(18) 0.0628(2) 0.0473(10) Uani 1 1 d . . .
H15 H 0.2513 0.1779 0.0032 0.057 Uiso 1 1 calc R . .
H16 H 0.2516 0.2136 0.0904 0.057 Uiso 1 1 calc R . .
C29 C 0.4099(3) -0.0113(2) 0.1047(3) 0.0704(14) Uani 1 1 d . . .
C30 C 0.4929(3) -0.0173(3) 0.1338(5) 0.138(3) Uani 1 1 d . . .
H17 H 0.5171 -0.0220 0.2002 0.207 Uiso 1 1 calc R . .
H18 H 0.5113 0.0194 0.1155 0.207 Uiso 1 1 calc R . .
H19 H 0.5030 -0.0530 0.1042 0.207 Uiso 1 1 calc R . .
C31 C 0.3841(6) -0.0653(3) 0.1368(7) 0.223(6) Uani 1 1 d . . .
H20 H 0.4010 -0.0634 0.2033 0.334 Uiso 1 1 calc R . .
H21 H 0.4033 -0.1022 0.1201 0.334 Uiso 1 1 calc R . .
H22 H 0.3307 -0.0664 0.1085 0.334 Uiso 1 1 calc R . .
C32 C 0.3796(5) -0.0111(3) 0.0019(4) 0.167(4) Uani 1 1 d . . .
H23 H 0.3956 -0.0479 -0.0193 0.250 Uiso 1 1 calc R . .
H24 H 0.3973 0.0251 -0.0187 0.250 Uiso 1 1 calc R . .
H25 H 0.3263 -0.0102 -0.0231 0.250 Uiso 1 1 calc R . .
C33 C 0.6683(2) 0.18597(19) 0.2660(3) 0.0502(11) Uani 1 1 d . . .
C34 C 0.6232(3) 0.1491(3) 0.1790(3) 0.0864(17) Uani 1 1 d . . .
H26 H 0.5776 0.1707 0.1439 0.130 Uiso 1 1 calc R . .
H27 H 0.6121 0.1088 0.1964 0.130 Uiso 1 1 calc R . .
H28 H 0.6512 0.1444 0.1418 0.130 Uiso 1 1 calc R . .
C35 C 0.7317(2) 0.1458(2) 0.3303(3) 0.0681(14) Uani 1 1 d . . .
H29 H 0.7633 0.1347 0.2997 0.102 Uiso 1 1 calc R . .
H30 H 0.7119 0.1088 0.3458 0.102 Uiso 1 1 calc R . .
H31 H 0.7599 0.1685 0.3862 0.102 Uiso 1 1 calc R . .
C36 C 0.7013(3) 0.2412(2) 0.2380(3) 0.0705(14) Uani 1 1 d . . .
H32 H 0.6624 0.2698 0.2033 0.106 Uiso 1 1 calc R . .
H33 H 0.7262 0.2276 0.2001 0.106 Uiso 1 1 calc R . .
H34 H 0.7362 0.2614 0.2928 0.106 Uiso 1 1 calc R . .
C37 C 0.6515(3) 0.4847(3) 0.2227(3) 0.0831(17) Uani 1 1 d . . .
C38 C 0.7125(4) 0.4391(4) 0.2332(5) 0.156(4) Uani 1 1 d . . .
H35 H 0.7341 0.4239 0.2961 0.234 Uiso 1 1 calc R . .
H36 H 0.7500 0.4594 0.2191 0.234 Uiso 1 1 calc R . .
H37 H 0.6922 0.4049 0.1912 0.234 Uiso 1 1 calc R . .
C39 C 0.6810(4) 0.5367(3) 0.2921(4) 0.165(4) Uani 1 1 d . . .
H38 H 0.6411 0.5645 0.2862 0.247 Uiso 1 1 calc R . .
H39 H 0.7185 0.5591 0.2805 0.247 Uiso 1 1 calc R . .
H40 H 0.7021 0.5198 0.3540 0.247 Uiso 1 1 calc R . .
C40 C 0.6228(3) 0.5122(3) 0.1261(3) 0.0925(19) Uani 1 1 d . . .
H41 H 0.6039 0.4796 0.0808 0.139 Uiso 1 1 calc R . .
H42 H 0.6625 0.5334 0.1177 0.139 Uiso 1 1 calc R . .
H43 H 0.5836 0.5412 0.1184 0.139 Uiso 1 1 calc R . .
C41 C 0.4643(2) 0.2638(2) -0.0697(3) 0.0587(12) Uani 1 1 d . . .
C42 C 0.5447(3) 0.2831(3) -0.0157(4) 0.0944(19) Uani 1 1 d . . .
H44 H 0.5467 0.3263 0.0006 0.142 Uiso 1 1 calc R . .
H45 H 0.5720 0.2767 -0.0536 0.142 Uiso 1 1 calc R . .
H46 H 0.5664 0.2586 0.0399 0.142 Uiso 1 1 calc R . .
C43 C 0.4324(3) 0.3018(3) -0.1577(3) 0.0846(17) Uani 1 1 d . . .
H47 H 0.3825 0.2884 -0.1946 0.127 Uiso 1 1 calc R . .
H48 H 0.4622 0.2962 -0.1925 0.127 Uiso 1 1 calc R . .
H49 H 0.4323 0.3449 -0.1422 0.127 Uiso 1 1 calc R . .
C44 C 0.4621(3) 0.1964(2) -0.0962(4) 0.0963(19) Uani 1 1 d . . .
H50 H 0.4747 0.1710 -0.0416 0.144 Uiso 1 1 calc R . .
H51 H 0.4972 0.1892 -0.1231 0.144 Uiso 1 1 calc R . .
H52 H 0.4130 0.1860 -0.1406 0.144 Uiso 1 1 calc R . .
O1 O 0.35607(14) 0.21235(12) 0.25214(16) 0.0466(7) Uani 1 1 d . . .
C45 C 0.3260(2) 0.2121(2) 0.3195(3) 0.0643(13) Uani 1 1 d . . .
H53 H 0.3531 0.2416 0.3684 0.077 Uiso 1 1 calc R . .
H54 H 0.3321 0.1711 0.3473 0.077 Uiso 1 1 calc R . .
C46 C 0.2458(3) 0.2288(2) 0.2787(3) 0.0586(12) Uani 1 1 d . . .
O2 O 0.20207(17) 0.22146(17) 0.2027(2) 0.0800(11) Uani 1 1 d . . .
O3 O 0.22861(19) 0.25302(18) 0.3452(2) 0.0880(11) Uani 1 1 d . . .
C47 C 0.1519(3) 0.2681(3) 0.3185(4) 0.0989(19) Uani 1 1 d . . .
H55 H 0.1362 0.2969 0.2674 0.148 Uiso 1 1 calc R . .
H56 H 0.1456 0.2866 0.3703 0.148 Uiso 1 1 calc R . .
H57 H 0.1226 0.2308 0.2999 0.148 Uiso 1 1 calc R . .
O4 O 0.48611(14) 0.25327(12) 0.45094(15) 0.0468(7) Uani 1 1 d . . .
C48 C 0.5192(2) 0.2435(2) 0.5488(2) 0.0627(13) Uani 1 1 d . . .
H58 H 0.5623 0.2701 0.5776 0.075 Uiso 1 1 calc R . .
H59 H 0.5349 0.2005 0.5625 0.075 Uiso 1 1 calc R . .
C49 C 0.4622(3) 0.2586(3) 0.5846(3) 0.0767(15) Uani 1 1 d . . .
H60 H 0.4846 0.2583 0.6522 0.092 Uiso 1 1 calc R . .
H61 H 0.4424 0.2999 0.5640 0.092 Uiso 1 1 calc R . .
O5 O 0.40513(19) 0.21487(17) 0.5517(2) 0.0828(11) Uani 1 1 d . . .
C50 C 0.3504(4) 0.2202(3) 0.5873(5) 0.120(2) Uani 1 1 d . . .
H62 H 0.3244 0.2595 0.5678 0.144 Uiso 1 1 calc R . .
H63 H 0.3738 0.2196 0.6548 0.144 Uiso 1 1 calc R . .
C51 C 0.2972(4) 0.1687(4) 0.5536(5) 0.127(3) Uani 1 1 d . . .
H64 H 0.2566 0.1749 0.5726 0.152 Uiso 1 1 calc R . .
H65 H 0.2767 0.1669 0.4861 0.152 Uiso 1 1 calc R . .
O6 O 0.3344(3) 0.1132(3) 0.5913(3) 0.1210(15) Uani 1 1 d . . .
C52 C 0.2955(5) 0.0587(5) 0.5445(5) 0.151(3) Uani 1 1 d . . .
H66 H 0.2774 0.0636 0.4775 0.181 Uiso 1 1 calc R . .
H67 H 0.2536 0.0504 0.5602 0.181 Uiso 1 1 calc R . .
C53 C 0.3512(7) 0.0072(4) 0.5779(7) 0.180(4) Uani 1 1 d . . .
H68 H 0.3776 0.0093 0.6451 0.216 Uiso 1 1 calc R . .
H69 H 0.3261 -0.0326 0.5619 0.216 Uiso 1 1 calc R . .
N1 N 0.4050(6) 0.0130(4) 0.5337(7) 0.186(4) Uani 1 1 d . . .
N2 N 0.4522(6) 0.0496(4) 0.5752(6) 0.154(3) Uani 1 1 d . . .
N3 N 0.5028(5) 0.0821(5) 0.6080(7) 0.199(4) Uani 1 1 d . . .
O7 O 0.43428(14) 0.35279(12) 0.29778(16) 0.0459(7) Uani 1 1 d . . .
C54 C 0.3769(3) 0.3824(2) 0.3110(3) 0.0680(14) Uani 1 1 d . B .
H70 H 0.3365 0.3530 0.2984 0.082 Uiso 1 1 calc R . .
H71 H 0.3584 0.4161 0.2664 0.082 Uiso 1 1 calc R . .
C55 C 0.3983(4) 0.4076(3) 0.4050(4) 0.095(2) Uani 1 1 d . . .
O8 O 0.4558(3) 0.4201(2) 0.4591(3) 0.1167(16) Uani 1 1 d . B .
O9 O 0.3481(7) 0.4399(13) 0.4228(7) 0.090(6) Uani 0.47(3) 1 d P B 1
C56 C 0.3704(14) 0.4741(14) 0.5093(11) 0.122(8) Uani 0.47(3) 1 d P B 1
H72 H 0.3276 0.4934 0.5126 0.183 Uiso 0.47(3) 1 calc PR B 1
H73 H 0.4057 0.5056 0.5118 0.183 Uiso 0.47(3) 1 calc PR B 1
H74 H 0.3927 0.4461 0.5608 0.183 Uiso 0.47(3) 1 calc PR B 1
O10 O 0.3323(7) 0.3930(14) 0.4208(6) 0.100(7) Uani 0.53(3) 1 d P B 2
C57 C 0.3393(13) 0.422(2) 0.5073(10) 0.163(15) Uani 0.53(3) 1 d P B 2
H75 H 0.2963 0.4122 0.5190 0.244 Uiso 0.53(3) 1 calc PR B 2
H76 H 0.3432 0.4662 0.5026 0.244 Uiso 0.53(3) 1 calc PR B 2
H77 H 0.3831 0.4065 0.5575 0.244 Uiso 0.53(3) 1 calc PR B 2
O11 O 0.28675(14) 0.32119(12) 0.12538(16) 0.0473(7) Uani 1 1 d . . .
C58 C 0.2159(2) 0.3446(2) 0.0630(3) 0.0602(13) Uani 1 1 d . . .
H78 H 0.1828 0.3102 0.0331 0.072 Uiso 1 1 calc R . .
H79 H 0.2215 0.3696 0.0149 0.072 Uiso 1 1 calc R . .
C59 C 0.1845(3) 0.3820(2) 0.1145(3) 0.0716(14) Uani 1 1 d . . .
H80 H 0.1326 0.3905 0.0759 0.086 Uiso 1 1 calc R . .
H81 H 0.1872 0.3594 0.1691 0.086 Uiso 1 1 calc R . .
O12 O 0.22300(16) 0.43777(15) 0.1417(2) 0.0707(9) Uani 1 1 d . . .
C60 C 0.2057(3) 0.4721(3) 0.2025(4) 0.107(2) Uani 1 1 d . . .
H82 H 0.2183 0.4484 0.2594 0.129 Uiso 1 1 calc R . .
H83 H 0.1524 0.4791 0.1760 0.129 Uiso 1 1 calc R . .
C61 C 0.2431(3) 0.5320(3) 0.2259(4) 0.098(2) Uani 1 1 d . . .
H94 H 0.2199 0.5600 0.1736 0.117 Uiso 1 1 calc R . .
H95 H 0.2360 0.5493 0.2786 0.117 Uiso 1 1 calc R . .
O14 O 0.3180(2) 0.5293(2) 0.2473(3) 0.1370(19) Uani 1 1 d . . .
C62 C 0.3618(4) 0.5679(3) 0.3191(4) 0.113(2) Uani 1 1 d . . .
H96 H 0.3675 0.5506 0.3786 0.136 Uiso 1 1 calc R . .
H97 H 0.3391 0.6087 0.3123 0.136 Uiso 1 1 calc R . .
C63 C 0.4343(4) 0.5727(3) 0.3141(4) 0.116(2) Uani 1 1 d . . .
H92 H 0.4698 0.5888 0.3731 0.139 Uiso 1 1 calc R . .
H93 H 0.4503 0.5310 0.3071 0.139 Uiso 1 1 calc R . .
N4 N 0.4376(4) 0.6106(3) 0.2412(6) 0.159(3) Uani 1 1 d . . .
N5 N 0.4117(4) 0.5892(2) 0.1625(5) 0.1134(19) Uani 1 1 d . . .
N6 N 0.3955(4) 0.5764(3) 0.0903(4) 0.140(2) Uani 1 1 d . . .

loop_
_atom_site_aniso_label
_atom_site_aniso_U_11
_atom_site_aniso_U_22
_atom_site_aniso_U_33
_atom_site_aniso_U_23
_atom_site_aniso_U_13
_atom_site_aniso_U_12
C1 0.048(3) 0.032(2) 0.047(2) -0.0013(19) 0.024(2) -0.003(2)
C2 0.045(3) 0.038(3) 0.053(2) 0.009(2) 0.016(2) 0.002(2)
C3 0.049(3) 0.033(2) 0.068(3) 0.005(2) 0.021(2) 0.004(2)
C4 0.063(3) 0.040(3) 0.065(3) -0.006(2) 0.025(2) -0.001(2)
C5 0.055(3) 0.046(3) 0.050(2) -0.004(2) 0.018(2) -0.006(2)
C6 0.047(3) 0.039(2) 0.052(2) -0.002(2) 0.021(2) -0.002(2)
C7 0.039(2) 0.046(3) 0.035(2) 0.0041(19) 0.0115(18) 0.003(2)
C8 0.044(2) 0.034(2) 0.037(2) 0.0039(17) 0.0100(19) -0.002(2)
C9 0.036(2) 0.047(3) 0.039(2) 0.0016(19) 0.0107(18) 0.000(2)
C10 0.039(2) 0.042(3) 0.034(2) -0.0001(18) 0.0073(18) 0.002(2)
C11 0.041(2) 0.038(2) 0.047(2) -0.0014(19) 0.010(2) -0.001(2)
C12 0.037(2) 0.036(2) 0.041(2) 0.0034(18) 0.0088(19) -0.0007(19)
C13 0.045(3) 0.037(2) 0.044(2) -0.0031(19) 0.020(2) 0.001(2)
C14 0.050(3) 0.039(2) 0.041(2) -0.0047(19) 0.015(2) -0.002(2)
C15 0.074(3) 0.040(3) 0.044(2) 0.0012(19) 0.021(2) -0.005(2)
C16 0.057(3) 0.054(3) 0.049(3) 0.001(2) 0.016(2) -0.014(2)
C17 0.048(3) 0.057(3) 0.044(2) 0.002(2) 0.011(2) -0.007(2)
C18 0.046(3) 0.040(2) 0.039(2) -0.0040(18) 0.017(2) -0.003(2)
C19 0.043(3) 0.047(3) 0.037(2) 0.0005(19) 0.0151(19) 0.010(2)
C20 0.044(2) 0.040(3) 0.036(2) 0.0004(18) 0.0126(19) 0.002(2)
C21 0.056(3) 0.042(3) 0.042(2) -0.0035(19) 0.020(2) 0.006(2)
C22 0.051(3) 0.053(3) 0.036(2) 0.003(2) 0.016(2) 0.010(2)
C23 0.048(3) 0.049(3) 0.038(2) 0.0029(19) 0.017(2) 0.001(2)
C24 0.044(2) 0.043(3) 0.032(2) 0.0003(18) 0.0073(18) 0.002(2)
C25 0.046(3) 0.043(3) 0.043(2) 0.0066(19) 0.0115(19) 0.004(2)
C26 0.042(2) 0.043(3) 0.039(2) -0.0013(19) 0.0125(18) -0.006(2)
C27 0.047(3) 0.045(3) 0.038(2) 0.0027(19) 0.0107(19) 0.001(2)
C28 0.049(3) 0.045(3) 0.044(2) -0.0011(19) 0.015(2) -0.002(2)
C29 0.076(4) 0.047(3) 0.080(3) -0.021(3) 0.023(3) 0.003(3)
C30 0.102(6) 0.120(6) 0.188(7) -0.068(5) 0.055(5) 0.015(5)
C31 0.394(15) 0.038(4) 0.398(14) -0.071(6) 0.327(13) -0.062(6)
C32 0.242(9) 0.129(6) 0.108(5) -0.039(5) 0.049(6) 0.083(6)
C33 0.054(3) 0.051(3) 0.044(2) -0.004(2) 0.019(2) -0.002(2)
C34 0.093(4) 0.111(5) 0.058(3) -0.037(3) 0.033(3) -0.036(4)
C35 0.065(3) 0.074(4) 0.072(3) 0.002(3) 0.034(3) 0.022(3)
C36 0.085(4) 0.069(4) 0.076(3) -0.004(3) 0.051(3) -0.003(3)
C37 0.087(4) 0.094(4) 0.065(3) 0.004(3) 0.029(3) -0.044(4)
C38 0.075(5) 0.237(10) 0.174(7) 0.100(7) 0.069(5) 0.010(6)
C39 0.232(9) 0.180(8) 0.064(4) -0.024(4) 0.043(4) -0.165(7)
C40 0.108(4) 0.114(5) 0.059(3) 0.003(3) 0.038(3) -0.047(4)
C41 0.061(3) 0.063(3) 0.061(3) 0.003(2) 0.033(2) 0.012(3)
C42 0.063(4) 0.134(6) 0.097(4) -0.003(4) 0.044(3) 0.007(4)
C43 0.099(4) 0.111(5) 0.057(3) 0.009(3) 0.045(3) 0.024(4)
C44 0.135(5) 0.065(4) 0.130(5) -0.008(3) 0.095(4) 0.007(4)
O1 0.0497(17) 0.0450(17) 0.0435(15) -0.0050(13) 0.0174(13) 0.0047(14)
C45 0.058(3) 0.084(4) 0.050(3) -0.005(2) 0.022(2) 0.019(3)
C46 0.059(3) 0.062(3) 0.058(3) 0.004(2) 0.026(3) 0.006(3)
O2 0.054(2) 0.123(3) 0.062(2) 0.001(2) 0.0227(17) 0.002(2)
O3 0.072(2) 0.113(3) 0.085(2) -0.022(2) 0.038(2) 0.015(2)
C47 0.072(4) 0.126(6) 0.118(4) 0.000(4) 0.059(4) 0.021(4)
O4 0.0457(17) 0.0551(18) 0.0399(14) 0.0013(13) 0.0177(13) 0.0000(14)
C48 0.070(3) 0.077(3) 0.035(2) 0.001(2) 0.015(2) -0.008(3)
C49 0.087(4) 0.095(4) 0.053(3) -0.012(3) 0.033(3) -0.007(3)
O5 0.082(3) 0.106(3) 0.077(2) -0.007(2) 0.049(2) -0.017(2)
C50 0.138(6) 0.132(6) 0.141(6) -0.021(5) 0.109(5) -0.022(5)
C51 0.089(5) 0.162(8) 0.154(6) 0.015(6) 0.076(5) -0.017(6)
O6 0.117(4) 0.125(4) 0.117(3) 0.008(3) 0.044(3) -0.025(4)
C52 0.129(7) 0.169(9) 0.136(6) 0.011(6) 0.035(5) -0.058(7)
C53 0.229(13) 0.127(8) 0.180(9) 0.046(7) 0.079(9) -0.040(8)
N1 0.176(9) 0.124(7) 0.210(9) -0.020(6) 0.030(7) -0.027(6)
N2 0.150(9) 0.117(8) 0.164(8) 0.044(6) 0.033(7) 0.033(6)
N3 0.153(8) 0.189(10) 0.207(9) 0.097(7) 0.025(7) 0.000(6)
O7 0.0402(17) 0.0503(18) 0.0486(15) 0.0033(13) 0.0196(13) 0.0021(14)
C54 0.053(3) 0.102(4) 0.053(3) 0.011(3) 0.027(2) 0.016(3)
C55 0.093(5) 0.142(6) 0.057(4) 0.022(4) 0.038(3) 0.060(5)
O8 0.108(4) 0.145(4) 0.088(3) -0.050(3) 0.031(3) 0.031(3)
O9 0.077(7) 0.127(15) 0.074(6) -0.034(7) 0.041(5) 0.010(8)
C56 0.142(17) 0.15(2) 0.103(11) -0.031(12) 0.083(11) 0.022(14)
O10 0.073(6) 0.173(19) 0.068(5) -0.008(7) 0.040(4) 0.025(8)
C57 0.147(17) 0.29(4) 0.080(9) -0.028(14) 0.075(10) 0.06(2)
O11 0.0434(17) 0.0517(18) 0.0448(15) -0.0017(13) 0.0158(13) 0.0073(14)
C58 0.044(3) 0.074(3) 0.052(3) -0.009(2) 0.009(2) 0.013(3)
C59 0.051(3) 0.068(4) 0.087(3) -0.018(3) 0.020(3) 0.007(3)
O12 0.061(2) 0.072(2) 0.075(2) -0.0299(18) 0.0249(17) 0.0043(19)
C60 0.070(4) 0.122(6) 0.125(5) -0.042(4) 0.036(4) 0.019(4)
C61 0.077(4) 0.083(5) 0.123(5) -0.049(4) 0.031(4) 0.009(4)
O14 0.083(3) 0.109(4) 0.207(5) -0.097(3) 0.047(3) -0.011(3)
C62 0.106(5) 0.089(5) 0.131(5) -0.046(4) 0.034(4) -0.005(4)
C63 0.114(6) 0.114(6) 0.103(5) -0.023(4) 0.028(4) -0.015(5)
N4 0.227(8) 0.098(5) 0.171(7) -0.042(5) 0.103(6) -0.061(5)
N5 0.147(5) 0.069(4) 0.118(5) -0.019(4) 0.048(5) -0.010(4)
N6 0.182(7) 0.105(5) 0.111(5) -0.005(4) 0.038(5) -0.005(4)

loop_
_geom_bond_atom_site_label_1
_geom_bond_atom_site_label_2
_geom_bond_distance
_geom_bond_site_symmetry_2
_geom_bond_publ_flag
C1 C2 1.398(5) . ?
C1 O1 1.398(4) . ?
C1 C6 1.410(5) . ?
C2 C3 1.388(5) . ?
C2 C25 1.537(5) . ?
C3 C4 1.401(6) . ?
C3 H1 0.9500 . ?
C4 C5 1.391(6) . ?
C4 C29 1.538(6) . ?
C5 C6 1.391(5) . ?
C5 H2 0.9500 . ?
C6 C28 1.530(5) . ?
C7 C12 1.402(5) . ?
C7 C8 1.407(5) . ?
C7 O4 1.413(4) . ?
C8 C9 1.405(5) . ?
C8 C26 1.516(5) . ?
C9 C10 1.389(5) . ?
C9 H3 0.9500 . ?
C10 C11 1.402(5) . ?
C10 C33 1.542(5) . ?
C11 C12 1.393(5) . ?
C11 H4 0.9500 . ?
C12 C25 1.535(5) . ?
C13 O7 1.393(4) . ?
C13 C14 1.401(5) . ?
C13 C18 1.419(5) . ?
C14 C15 1.389(6) . ?
C14 C27 1.536(5) . ?
C15 C16 1.401(6) . ?
C15 H5 0.9500 . ?
C16 C17 1.393(5) . ?
C16 C37 1.549(6) . ?
C17 C18 1.391(5) . ?
C17 H6 0.9500 . ?
C18 C26 1.523(5) . ?
C19 C20 1.390(5) . ?
C19 O11 1.404(4) . ?
C19 C24 1.409(5) . ?
C20 C21 1.406(5) . ?
C20 C28 1.528(5) . ?
C21 C22 1.395(5) . ?
C21 H7 0.9500 . ?
C22 C23 1.403(5) . ?
C22 C41 1.548(6) . ?
C23 C24 1.396(5) . ?
C23 H8 0.9500 . ?
C24 C27 1.523(5) . ?
C25 H9 0.9900 . ?
C25 H10 0.9900 . ?
C26 H11 0.9900 . ?
C26 H12 0.9900 . ?
C27 H13 0.9900 . ?
C27 H14 0.9900 . ?
C28 H15 0.9900 . ?
C28 H16 0.9900 . ?
C29 C31 1.469(8) . ?
C29 C32 1.507(7) . ?
C29 C30 1.544(7) . ?
C30 H17 0.9800 . ?
C30 H18 0.9800 . ?
C30 H19 0.9800 . ?
C31 H20 0.9800 . ?
C31 H21 0.9800 . ?
C31 H22 0.9800 . ?
C32 H23 0.9800 . ?
C32 H24 0.9800 . ?
C32 H25 0.9800 . ?
C33 C36 1.533(6) . ?
C33 C35 1.546(6) . ?
C33 C34 1.546(6) . ?
C34 H26 0.9800 . ?
C34 H27 0.9800 . ?
C34 H28 0.9800 . ?
C35 H29 0.9800 . ?
C35 H30 0.9800 . ?
C35 H31 0.9800 . ?
C36 H32 0.9800 . ?
C36 H33 0.9800 . ?
C36 H34 0.9800 . ?
C37 C39 1.535(8) . ?
C37 C38 1.538(9) . ?
C37 C40 1.539(6) . ?
C38 H35 0.9800 . ?
C38 H36 0.9800 . ?
C38 H37 0.9800 . ?
C39 H38 0.9800 . ?
C39 H39 0.9800 . ?
C39 H40 0.9800 . ?
C40 H41 0.9800 . ?
C40 H42 0.9800 . ?
C40 H43 0.9800 . ?
C41 C44 1.534(7) . ?
C41 C43 1.536(6) . ?
C41 C42 1.550(6) . ?
C42 H44 0.9800 . ?
C42 H45 0.9800 . ?
C42 H46 0.9800 . ?
C43 H47 0.9800 . ?
C43 H48 0.9800 . ?
C43 H49 0.9800 . ?
C44 H50 0.9800 . ?
C44 H51 0.9800 . ?
C44 H52 0.9800 . ?
O1 C45 1.438(5) . ?
C45 C46 1.516(6) . ?
C45 H53 0.9900 . ?
C45 H54 0.9900 . ?
C46 O2 1.188(5) . ?
C46 O3 1.357(5) . ?
O3 C47 1.460(6) . ?
C47 H55 0.9800 . ?
C47 H56 0.9800 . ?
C47 H57 0.9800 . ?
O4 C48 1.449(4) . ?
C48 C49 1.513(6) . ?
C48 H58 0.9900 . ?
C48 H59 0.9900 . ?
C49 O5 1.423(6) . ?
C49 H60 0.9900 . ?
C49 H61 0.9900 . ?
O5 C50 1.438(6) . ?
C50 C51 1.498(8) . ?
C50 H62 0.9900 . ?
C50 H63 0.9900 . ?
C51 O6 1.428(8) . ?
C51 H64 0.9900 . ?
C51 H65 0.9900 . ?
O6 C52 1.458(9) . ?
C52 C53 1.526(11) . ?
C52 H66 0.9900 . ?
C52 H67 0.9900 . ?
C53 N1 1.521(13) . ?
C53 H68 0.9900 . ?
C53 H69 0.9900 . ?
N1 N2 1.215(10) . ?
N2 N3 1.175(10) . ?
O7 C54 1.414(5) . ?
C54 C55 1.496(7) . ?
C54 H70 0.9900 . ?
C54 H71 0.9900 . ?
C55 O8 1.161(7) . ?
C55 O9 1.356(12) . ?
C55 O10 1.484(17) . ?
O9 C56 1.478(17) . ?
C56 H72 0.9800 . ?
C56 H73 0.9800 . ?
C56 H74 0.9800 . ?
O10 C57 1.480(16) . ?
C57 H75 0.9800 . ?
C57 H76 0.9800 . ?
C57 H77 0.9800 . ?
O11 C58 1.461(5) . ?
C58 C59 1.477(6) . ?
C58 H78 0.9900 . ?
C58 H79 0.9900 . ?
C59 O12 1.417(5) . ?
C59 H80 0.9900 . ?
C59 H81 0.9900 . ?
O12 C60 1.386(6) . ?
C60 C61 1.484(8) . ?
C60 H82 0.9900 . ?
C60 H83 0.9900 . ?
C61 O14 1.403(6) . ?
C61 H94 0.9900 . ?
C61 H95 0.9900 . ?
O14 C62 1.411(6) . ?
C62 C63 1.496(8) . ?
C62 H96 0.9900 . ?
C62 H97 0.9900 . ?
C63 N4 1.459(8) . ?
C63 H92 0.9900 . ?
C63 H93 0.9900 . ?
N4 N5 1.244(7) . ?
N5 N6 1.105(7) . ?
